data_1559459
loop_
_publ_author_name
'Schulze, Barbel'
'Kretschmer, Matthias'
'Muhlstadt, Manfred'
'Rissanen, Kari'
'Laihia, Katri'
'Kleinpeter, Erich'

_publ_section_title
;
 Sulfur(II)--Oxygen 1,5-Interactions of
 2-Thiocyanatomethylenecycloalkanones as Studied by 1H, 13C NMR and X-Ray
 Crystallographic Methods
;
_journal_name_full 'Acta Chemica Scandinavica'
_journal_page_first 302
_journal_page_last 307
_journal_paper_doi 10.3891/acta.chem.scand.45-0302
_journal_volume 45
_journal_year 1991
_chemical_formula_sum 'C9 H11 N O S'
_chemical_formula_weight 181.26
_chemical_name_common
;
2-Thiocyanatomethylene-cycloheptanone
;
_space_group_IT_number 2
_space_group_name_Hall '-P 1'
_space_group_name_H-M_alt 'P -1'
_symmetry_cell_setting triclinic
_symmetry_Int_Tables_number 2
_symmetry_space_group_name_Hall '-P 1'
_symmetry_space_group_name_H-M 'P -1'
_cell_angle_alpha 103.06(1)
_cell_angle_beta 91.58(1)
_cell_angle_gamma 104.74(1)
_cell_formula_units_Z 2
_cell_length_a 6.152(1)
_cell_length_b 7.855(1)
_cell_length_c 10.302(2)
_cell_volume 467.08(14)
_diffrn_ambient_temperature 296
_diffrn_radiation_probe x-ray
_diffrn_radiation_type MoK\a
_diffrn_radiation_wavelength 0.71073
_exptl_absorpt_coefficient_mu 0.28
_exptl_crystal_density_diffrn 1.289
_exptl_crystal_F_000 192
_refine_ls_goodness_of_fit_ref 0.66
_refine_ls_number_parameters 142
_refine_ls_number_reflns 1162
_refine_ls_R_factor_gt 0.041
_refine_ls_wR_factor_gt 0.040
_cod_data_source_file Acta-Chem-Scand-1991-45-302.cif
_cod_data_source_block 1
_cod_database_code 1559459

loop_
_space_group_symop_id
_space_group_symop_operation_xyz
1 x,y,z
2 -x,-y,-z

loop_
_atom_site_label
_atom_site_type_symbol
_atom_site_thermal_displace_type
_atom_site_fract_x
_atom_site_fract_y
_atom_site_fract_z
_atom_site_occupancy
_atom_site_U_iso_or_equiv
_atom_site_calc_flag
_atom_site_refinement_flags
_atom_site_disorder_assembly
_atom_site_disorder_group
S1 S Uiso 0.66210(10) 0.20784(9) 0.17286(7) 1.000 0.0595(3) . . . .
O1 O Uiso 0.3158(3) 0.1234(2) 0.2971(2) 1.000 0.0755(6) . . . .
N1 N Uiso 1.0347(4) 0.2604(3) 0.0159(2) 1.000 0.0784(9) . . . .
C1 C Uiso 0.2885(4) -0.0398(3) 0.2830(2) 1.000 0.0499(8) . . . .
C2 C Uiso 0.4570(4) -0.1246(3) 0.2150(2) 1.000 0.0451(8) . . . .
C3 C Uiso 0.4390(5) -0.3222(3) 0.2049(3) 1.000 0.0607(9) . . . .
C4 C Uiso 0.4579(5) -0.3723(3) 0.3386(3) 1.000 0.0656(10) . . . .
C5 C Uiso 0.2444(5) -0.3935(4) 0.4107(3) 1.000 0.0665(10) . . . .
C6 C Uiso 0.1636(5) -0.2248(4) 0.4518(3) 1.000 0.0590(9) . . . .
C7 C Uiso 0.0922(5) -0.1527(4) 0.3348(3) 1.000 0.0602(9) . . . .
C8 C Uiso 0.6232(4) -0.0231(3) 0.1646(2) 1.000 0.0462(8) . . . .
C9 C Uiso 0.8859(5) 0.2332(3) 0.0795(3) 1.000 0.0573(9) . . . .
H8 H Uiso 0.727(5) -0.066(3) 0.121(3) 1.000 0.0633 . . . .
H31 H Uiso 0.553(5) -0.350(4) 0.156(2) 1.000 0.0633 . . . .
H32 H Uiso 0.285(5) -0.396(4) 0.149(3) 1.000 0.0633 . . . .
H41 H Uiso 0.585(5) -0.279(3) 0.388(3) 1.000 0.0633 . . . .
H42 H Uiso 0.489(4) -0.498(3) 0.316(2) 1.000 0.0633 . . . .
H51 H Uiso 0.270(5) -0.440(3) 0.495(3) 1.000 0.0633 . . . .
H52 H Uiso 0.126(5) -0.482(3) 0.351(3) 1.000 0.0633 . . . .
H61 H Uiso 0.285(5) -0.125(3) 0.520(2) 1.000 0.0633 . . . .
H62 H Uiso 0.034(5) -0.251(3) 0.512(2) 1.000 0.0633 . . . .
H71 H Uiso 0.027(5) -0.248(4) 0.264(3) 1.000 0.0633 . . . .
H72 H Uiso -0.001(5) -0.068(4) 0.357(3) 1.000 0.0633 . . . .

loop_
_atom_type_symbol
_atom_type_description
_atom_type_scat_dispersion_real
_atom_type_scat_dispersion_imag
_atom_type_scat_source
C C 0.0033 0.0016 ' International Tables Vol C Tables 4.2.6.8 and 6.1.1.4'
H H 0.0000 0.0000 ' International Tables Vol C Tables 4.2.6.8 and 6.1.1.4'
N N 0.0061 0.0033 ' International Tables Vol C Tables 4.2.6.8 and 6.1.1.4'
O O 0.0106 0.0060 ' International Tables Vol C Tables 4.2.6.8 and 6.1.1.4'
S S 0.1246 0.1234 ' International Tables Vol C Tables 4.2.6.8 and 6.1.1.4'

loop_
_geom_angle_atom_site_label_1
_geom_angle_atom_site_label_2
_geom_angle_atom_site_label_3
_geom_angle
_geom_angle_site_symmetry_1
_geom_angle_site_symmetry_2
_geom_angle_site_symmetry_3
_geom_angle_publ_flag
C8 S1 C9 96.86(12) . . . yes
O1 C1 C2 118.6(2) . . . yes
O1 C1 C7 121.4(2) . . . yes
C2 C1 C7 120.0(2) . . . no
C1 C2 C3 120.2(2) . . . no
C1 C2 C8 118.6(2) . . . no
C3 C2 C8 121.2(2) . . . no
C2 C3 C4 114.9(2) . . . no
C3 C4 C5 114.9(3) . . . no
C4 C5 C6 115.6(3) . . . no
C5 C6 C7 114.8(3) . . . no
C1 C7 C6 112.6(2) . . . no
S1 C8 C2 124.88(19) . . . yes
S1 C9 N1 175.7(2) . . . yes
C2 C3 H31 107.0(19) . . . no
C2 C3 H32 106.7(17) . . . no
C4 C3 H31 108.8(16) . . . no
C4 C3 H32 111.4(17) . . . no
H31 C3 H32 108(2) . . . no
C3 C4 H41 103.6(16) . . . no
C3 C4 H42 105.5(12) . . . no
C5 C4 H41 114.0(18) . . . no
C5 C4 H42 106.2(13) . . . no
H41 C4 H42 112(2) . . . no
C4 C5 H51 108.7(17) . . . no
C4 C5 H52 107.6(19) . . . no
C6 C5 H51 109.0(16) . . . no
C6 C5 H52 106.5(18) . . . no
H51 C5 H52 109(2) . . . no
C5 C6 H61 109.6(16) . . . no
C5 C6 H62 108.0(14) . . . no
C7 C6 H61 111.7(13) . . . no
C7 C6 H62 111.3(15) . . . no
H61 C6 H62 100.6(19) . . . no
C1 C7 H71 105(2) . . . no
C1 C7 H72 101.1(18) . . . no
C6 C7 H71 110(2) . . . no
C6 C7 H72 115.4(18) . . . no
H71 C7 H72 112(3) . . . no
S1 C8 H8 112.0(16) . . . no
C2 C8 H8 123.1(16) . . . no

loop_
_geom_bond_atom_site_label_1
_geom_bond_atom_site_label_2
_geom_bond_distance
_geom_bond_site_symmetry_1
_geom_bond_site_symmetry_2
_geom_bond_publ_flag
S1 C8 1.750(2) . . yes
S1 C9 1.697(3) . . yes
O1 C1 1.224(3) . . yes
N1 C9 1.144(4) . . yes
C1 C2 1.480(3) . . no
C1 C7 1.495(4) . . no
C2 C3 1.507(3) . . no
C2 C8 1.324(3) . . no
C3 C4 1.525(4) . . no
C4 C5 1.518(4) . . no
C5 C6 1.509(4) . . no
C6 C7 1.540(4) . . no
C3 H31 0.92(3) . . no
C3 H32 1.05(3) . . no
C4 H41 0.96(3) . . no
C4 H42 1.03(2) . . no
C5 H51 1.04(3) . . no
C5 H52 0.96(3) . . no
C6 H61 1.04(2) . . no
C6 H62 1.03(3) . . no
C7 H71 0.92(3) . . no
C7 H72 0.98(3) . . no
C8 H8 0.88(3) . . no

loop_
_geom_hbond_atom_site_label_D
_geom_hbond_atom_site_label_H
_geom_hbond_atom_site_label_A
_geom_hbond_distance_DH
_geom_hbond_distance_HA
_geom_hbond_distance_DA
_geom_hbond_angle_DHA
_geom_hbond_site_symmetry_A
_geom_hbond_publ_flag
C8 H8 N1 0.88(3) 2.60(3) 3.465(3) 167(2) 2_755 yes

loop_
_geom_torsion_atom_site_label_1
_geom_torsion_atom_site_label_2
_geom_torsion_atom_site_label_3
_geom_torsion_atom_site_label_4
_geom_torsion
_geom_torsion_site_symmetry_1
_geom_torsion_site_symmetry_2
_geom_torsion_site_symmetry_3
_geom_torsion_site_symmetry_4
_geom_torsion_publ_flag
C9 S1 C8 C2 -175.8(2) . . . . no
O1 C1 C2 C3 175.4(2) . . . . no
O1 C1 C2 C8 -4.2(3) . . . . no
C7 C1 C2 C3 -3.6(3) . . . . no
C7 C1 C2 C8 176.9(2) . . . . no
O1 C1 C7 C6 -112.0(3) . . . . no
C2 C1 C7 C6 66.9(3) . . . . no
C1 C2 C3 C4 -62.1(3) . . . . no
C8 C2 C3 C4 117.5(3) . . . . no
C1 C2 C8 S1 0.5(3) . . . . no
C3 C2 C8 S1 -179.06(19) . . . . no
C2 C3 C4 C5 79.4(3) . . . . no
C3 C4 C5 C6 -62.8(3) . . . . no
C4 C5 C6 C7 64.0(4) . . . . no
C5 C6 C7 C1 -82.2(3) . . . . no
